data_2016954
loop_
_publ_author_name
'Xiong, Wei'
'Su, Yan'
'Chen, Zilu'
'Liang, Fupei'

_publ_section_title
;
 A three-dimensional homochiral metal--organic framework constructed
 from manganese(II) with
 <i>S</i>-carboxymethyl-<i>N</i>-(<i>p</i>-tosyl)-<small>L</small>-cysteine
 and 4,4'-bipyridine
;
_journal_coeditor_code FA3174
_journal_issue 2
_journal_name_full 'Acta Crystallographica Section C'
_journal_page_first m56
_journal_page_last m58
_journal_paper_doi 10.1107/S0108270108042637
_journal_volume 65
_journal_year 2009
_chemical_formula_iupac '[Mn (C12 H13 N O6 S2) (C10 H8 N2) (H2 O)]'
_chemical_formula_moiety 'C22 H23 Mn N3 O7 S2'
_chemical_formula_sum 'C22 H23 Mn N3 O7 S2'
_chemical_formula_weight 560.49
_chemical_name_systematic
;
poly[aqua(4,4'-bipyridine)[\m~3~-<i>S</i>-carboxylatomethyl-<i>N</i>-
(<i>p</i>-tosyl)-L-cysteinato]manganese(II)]
;
_space_group_IT_number 4
_symmetry_cell_setting monoclinic
_symmetry_space_group_name_Hall 'P 2yb'
_symmetry_space_group_name_H-M 'P 1 21 1'
_atom_sites_solution_hydrogens geom
_atom_sites_solution_primary direct
_atom_sites_solution_secondary difmap
_audit_creation_method SHELXL-97
_cell_angle_alpha 90.00
_cell_angle_beta 96.771(9)
_cell_angle_gamma 90.00
_cell_formula_units_Z 2
_cell_length_a 5.382(4)
_cell_length_b 19.375(14)
_cell_length_c 11.691(9)
_cell_measurement_reflns_used 2042
_cell_measurement_temperature 298(2)
_cell_measurement_theta_max 25.286
_cell_measurement_theta_min 2.739
_cell_volume 1210.6(16)
_computing_cell_refinement 'SAINT (Bruker, 1998)'
_computing_data_collection 'SMART (Bruker, 1998)'
_computing_data_reduction 'SAINT (Bruker, 1998) and SHELXTL (Sheldrick, 2008)'
_computing_molecular_graphics 'SHELXTL (Sheldrick, 2008) and DIAMOND (Brandenburg, 2004)'
_computing_publication_material 'SHELXTL (Sheldrick, 2008)'
_computing_structure_refinement 'SHELXL97 (Sheldrick, 2008)'
_computing_structure_solution 'SHELXS97 (Sheldrick, 2008)'
_diffrn_ambient_temperature 298(2)
_diffrn_measured_fraction_theta_full 0.990
_diffrn_measured_fraction_theta_max 0.990
_diffrn_measurement_device_type 'Bruker SMART CCD area-detector'
_diffrn_measurement_method 'phi and omega scans'
_diffrn_radiation_monochromator graphite
_diffrn_radiation_source 'fine-focus sealed tube'
_diffrn_radiation_type MoK\a
_diffrn_radiation_wavelength 0.71073
_diffrn_reflns_av_R_equivalents 0.0532
_diffrn_reflns_av_sigmaI/netI 0.0870
_diffrn_reflns_limit_h_max 6
_diffrn_reflns_limit_h_min -6
_diffrn_reflns_limit_k_max 22
_diffrn_reflns_limit_k_min -16
_diffrn_reflns_limit_l_max 13
_diffrn_reflns_limit_l_min -13
_diffrn_reflns_number 6227
_diffrn_reflns_theta_full 25.00
_diffrn_reflns_theta_max 25.00
_diffrn_reflns_theta_min 1.75
_exptl_absorpt_coefficient_mu 0.766
_exptl_absorpt_correction_T_max 0.9342
_exptl_absorpt_correction_T_min 0.8027
_exptl_absorpt_correction_type multi-scan
_exptl_absorpt_process_details '(SADABS; Bruker, 1998)'
_exptl_crystal_colour yellow
_exptl_crystal_density_diffrn 1.538
_exptl_crystal_density_method 'not measured'
_exptl_crystal_description block
_exptl_crystal_F_000 578
_exptl_crystal_size_max 0.30
_exptl_crystal_size_mid 0.12
_exptl_crystal_size_min 0.09
_refine_diff_density_max 1.145
_refine_diff_density_min -0.506
_refine_ls_abs_structure_details 'Flack (1983), 983 Friedel pairs'
_refine_ls_abs_structure_Flack -0.02(4)
_refine_ls_extinction_method none
_refine_ls_goodness_of_fit_ref 1.046
_refine_ls_hydrogen_treatment constr
_refine_ls_matrix_type full
_refine_ls_number_parameters 317
_refine_ls_number_reflns 3179
_refine_ls_number_restraints 1
_refine_ls_restrained_S_all 1.046
_refine_ls_R_factor_all 0.0726
_refine_ls_R_factor_gt 0.0578
_refine_ls_shift/su_max 0.000
_refine_ls_shift/su_mean 0.000
_refine_ls_structure_factor_coef Fsqd
_refine_ls_weighting_details 'calc w=1/[\s^2^(Fo^2^)+(0.0957P)^2^] where P=(Fo^2^+2Fc^2^)/3'
_refine_ls_weighting_scheme calc
_refine_ls_wR_factor_gt 0.1531
_refine_ls_wR_factor_ref 0.1627
_reflns_number_gt 2615
_reflns_number_total 3179
_reflns_threshold_expression I>2\s(I)
_cod_data_source_file fa3174.cif
_cod_data_source_block I
_cod_depositor_comments
;
The following automatic conversions were performed:
'_symmetry_cell_setting' value 'Monoclinic' changed to 'monoclinic'
according to '/home/saulius/struct/CIF-dictionaries/cif_core.dic'
dictionary named 'cif_core.dic' version 2.4.1 from 2010-06-29.

Automatic conversion script
Id: cif_fix_enum 1527 2010-12-29 10:47:43Z saulius 

The following automatic conversions were performed:

'_symmetry_cell_setting' value 'Monoclinic' changed to 'monoclinic'
according to /home/saulius/struct/CIF-dictionaries/cif_core.dic
dictionary named 'cif_core.dic' version 2.4.1 from 2010-06-29.

Automatic conversion script
Id: cif_fix_values 1715 2011-07-08 13:25:40Z adriana 
;
_cod_original_cell_volume 1210.6(15)
_cod_original_sg_symbol_H-M P2(1)
_cod_database_code 2016954
_cod_database_fobs_code 2016954

loop_
_symmetry_equiv_pos_as_xyz
'x, y, z'
'-x, y+1/2, -z'

loop_
_atom_site_type_symbol
_atom_site_label
_atom_site_fract_x
_atom_site_fract_y
_atom_site_fract_z
_atom_site_U_iso_or_equiv
_atom_site_adp_type
_atom_site_calc_flag
_atom_site_refinement_flags
_atom_site_occupancy
_atom_site_disorder_assembly
_atom_site_disorder_group
Mn Mn1 1.13529(17) 0.09925(5) 0.63363(7) 0.0241(3) Uani d . 1 . .
N N1 1.1530(10) 0.0976(4) 0.4377(4) 0.0316(13) Uani d . 1 . .
C C1 1.3236(17) 0.0647(6) 0.3871(7) 0.060(3) Uani d . 1 . .
H H1 1.4492 0.0418 0.4338 0.072 Uiso calc R 1 . .
C C2 1.3295(18) 0.0617(7) 0.2701(7) 0.059(3) Uani d . 1 . .
H H2 1.4549 0.0367 0.2405 0.071 Uiso calc R 1 . .
C C3 1.1520(13) 0.0952(5) 0.1966(5) 0.0328(16) Uani d . 1 . .
C C4 0.9731(17) 0.1321(5) 0.2500(6) 0.050(2) Uani d . 1 . .
H H4 0.8479 0.1566 0.2057 0.059 Uiso calc R 1 . .
C C5 0.9838(17) 0.1319(5) 0.3664(6) 0.050(2) Uani d . 1 . .
H H5 0.8646 0.1577 0.3992 0.060 Uiso calc R 1 . .
C C6 1.1487(13) 0.0965(5) 0.0689(5) 0.0305(15) Uani d . 1 . .
C C7 1.3289(16) 0.0647(6) 0.0153(7) 0.051(2) Uani d . 1 . .
H H7 1.4572 0.0408 0.0586 0.061 Uiso calc R 1 . .
C C8 1.3220(16) 0.0678(6) -0.1027(6) 0.048(2) Uani d . 1 . .
H H8 1.4485 0.0456 -0.1362 0.057 Uiso calc R 1 . .
C C9 0.9771(17) 0.1333(6) -0.1195(7) 0.061(3) Uani d . 1 . .
H H9 0.8538 0.1576 -0.1653 0.073 Uiso calc R 1 . .
C C10 0.9717(17) 0.1339(6) -0.0008(7) 0.057(3) Uani d . 1 . .
H H10 0.8504 0.1591 0.0313 0.068 Uiso calc R 1 . .
N N2 1.1485(11) 0.1000(4) -0.1709(4) 0.0325(12) Uani d . 1 . .
O O1 0.8696(9) 0.1854(3) 0.6120(4) 0.0305(12) Uani d . 1 . .
O O2 0.5057(9) 0.1443(3) 0.6531(4) 0.0313(12) Uani d . 1 . .
C C11 0.6370(12) 0.1873(4) 0.6057(5) 0.0231(14) Uani d . 1 . .
C C12 0.4954(16) 0.2423(5) 0.5354(9) 0.048(2) Uani d . 1 . .
H H12A 0.3579 0.2577 0.5757 0.058 Uiso calc R 1 . .
H H12B 0.4243 0.2225 0.4627 0.058 Uiso calc R 1 . .
S S1 0.6801(4) 0.31564(12) 0.5065(2) 0.0497(6) Uani d . 1 . .
C C13 0.4417(15) 0.3645(4) 0.4182(7) 0.042(2) Uani d . 1 . .
H H13A 0.2899 0.3371 0.4072 0.050 Uiso calc R 1 . .
H H13B 0.4051 0.4059 0.4598 0.050 Uiso calc R 1 . .
C C14 0.5110(13) 0.3855(4) 0.3003(6) 0.0291(16) Uani d . 1 . .
H H14 0.3621 0.4054 0.2563 0.035 Uiso calc R 1 . .
C C15 0.7164(13) 0.4409(4) 0.3127(6) 0.0274(15) Uani d . 1 . .
O O3 0.6580(8) 0.4988(3) 0.3487(4) 0.0292(11) Uani d . 1 . .
O O4 0.9226(10) 0.4253(3) 0.2840(6) 0.0573(18) Uani d . 1 . .
N N3 0.5916(12) 0.3272(4) 0.2355(6) 0.0409(17) Uani d . 1 . .
H H3 0.6631 0.2966 0.2872 0.049 Uiso d R 1 . .
S S2 0.3959(4) 0.28487(11) 0.1480(2) 0.0421(5) Uani d . 1 . .
O O5 0.1632(10) 0.2831(3) 0.1948(6) 0.0497(15) Uani d . 1 . .
O O6 0.5193(13) 0.2216(3) 0.1228(6) 0.0559(17) Uani d . 1 . .
C C16 0.3424(15) 0.3313(5) 0.0190(8) 0.048(2) Uani d . 1 . .
C C17 0.492(2) 0.3194(9) -0.0701(11) 0.091(4) Uani d . 1 . .
H H17 0.6282 0.2898 -0.0584 0.109 Uiso calc R 1 . .
C C18 0.434(3) 0.3516(10) -0.1740(11) 0.108(6) Uani d . 1 . .
H H18 0.5347 0.3429 -0.2320 0.130 Uiso calc R 1 . .
C C19 0.241(2) 0.3951(6) -0.1965(9) 0.063(3) Uani d . 1 . .
C C20 0.108(2) 0.4119(7) -0.1056(10) 0.077(4) Uani d . 1 . .
H H20 -0.0155 0.4458 -0.1153 0.093 Uiso calc R 1 . .
C C21 0.157(2) 0.3781(7) 0.0003(9) 0.069(3) Uani d . 1 . .
H H21 0.0601 0.3882 0.0589 0.083 Uiso calc R 1 . .
C C22 0.176(3) 0.4296(8) -0.3132(9) 0.088(4) Uani d . 1 . .
H H22A 0.3267 0.4375 -0.3479 0.132 Uiso calc R 1 . .
H H22B 0.0946 0.4728 -0.3032 0.132 Uiso calc R 1 . .
H H22C 0.0664 0.4002 -0.3622 0.132 Uiso calc R 1 . .
O O7 0.8256(10) 0.0282(3) 0.6048(5) 0.0416(15) Uani d . 1 . .
H H7A 0.6972 0.0435 0.6329 0.062 Uiso d R 1 . .
H H7B 0.8711 -0.0110 0.6343 0.062 Uiso d R 1 . .

loop_
_atom_site_aniso_label
_atom_site_aniso_U_11
_atom_site_aniso_U_22
_atom_site_aniso_U_33
_atom_site_aniso_U_12
_atom_site_aniso_U_13
_atom_site_aniso_U_23
Mn1 0.0255(5) 0.0222(5) 0.0252(5) 0.0007(5) 0.0058(3) 0.0021(5)
N1 0.035(3) 0.031(3) 0.030(3) 0.001(3) 0.008(2) 0.006(3)
C1 0.047(5) 0.100(9) 0.034(5) 0.035(5) 0.005(4) 0.002(5)
C2 0.050(5) 0.097(9) 0.032(4) 0.036(5) 0.010(4) 0.004(5)
C3 0.045(4) 0.028(4) 0.026(3) 0.001(4) 0.005(3) -0.002(4)
C4 0.058(5) 0.066(7) 0.024(4) 0.027(5) 0.005(4) 0.005(4)
C5 0.053(5) 0.067(7) 0.031(4) 0.032(5) 0.013(4) -0.001(4)
C6 0.038(4) 0.030(4) 0.024(3) 0.001(4) 0.006(3) 0.001(4)
C7 0.049(5) 0.067(7) 0.035(4) 0.024(5) 0.003(4) -0.001(4)
C8 0.047(5) 0.068(7) 0.029(4) 0.020(4) 0.008(3) -0.005(4)
C9 0.050(5) 0.103(9) 0.030(4) 0.039(5) 0.010(4) 0.008(5)
C10 0.045(5) 0.096(9) 0.030(4) 0.039(5) 0.009(4) 0.005(4)
N2 0.041(3) 0.028(3) 0.029(3) 0.003(4) 0.007(2) -0.001(3)
O1 0.029(3) 0.026(3) 0.037(3) 0.003(2) 0.005(2) 0.006(2)
O2 0.022(2) 0.036(3) 0.035(3) -0.004(2) 0.003(2) 0.007(2)
C11 0.028(4) 0.012(4) 0.029(3) 0.000(3) 0.004(3) 0.000(3)
C12 0.039(5) 0.030(5) 0.075(6) -0.003(4) 0.004(4) 0.023(4)
S1 0.0353(11) 0.0365(13) 0.0743(15) -0.0071(9) -0.0056(10) 0.0229(11)
C13 0.039(5) 0.025(5) 0.063(5) 0.003(3) 0.014(4) 0.019(4)
C14 0.033(4) 0.016(4) 0.039(4) 0.003(3) 0.003(3) -0.003(3)
C15 0.031(4) 0.015(4) 0.036(4) 0.003(3) 0.004(3) 0.004(3)
O3 0.028(3) 0.017(3) 0.044(3) -0.001(2) 0.011(2) -0.004(2)
O4 0.028(3) 0.031(4) 0.118(5) 0.000(3) 0.029(3) -0.019(3)
N3 0.035(4) 0.022(4) 0.064(5) 0.005(3) 0.002(3) -0.016(3)
S2 0.0377(11) 0.0209(11) 0.0668(14) -0.0009(8) 0.0025(9) -0.0126(9)
O5 0.038(3) 0.025(3) 0.086(5) -0.003(3) 0.006(3) -0.001(3)
O6 0.063(4) 0.016(3) 0.087(5) 0.002(3) 0.001(3) -0.019(3)
C16 0.035(4) 0.052(6) 0.057(5) 0.002(4) 0.001(4) -0.014(4)
C17 0.066(7) 0.131(13) 0.078(8) 0.034(8) 0.027(6) -0.003(8)
C18 0.139(13) 0.126(15) 0.068(9) 0.042(12) 0.048(9) 0.011(8)
C19 0.071(7) 0.054(7) 0.063(6) -0.010(6) 0.004(5) -0.008(5)
C20 0.078(8) 0.080(10) 0.075(8) 0.024(6) 0.013(6) 0.003(6)
C21 0.066(7) 0.084(9) 0.060(6) 0.023(6) 0.015(5) 0.008(6)
C22 0.130(12) 0.075(10) 0.057(6) -0.023(8) 0.002(6) -0.011(6)
O7 0.025(3) 0.033(4) 0.068(4) -0.001(2) 0.009(3) 0.003(3)

loop_
_atom_type_symbol
_atom_type_description
_atom_type_scat_dispersion_real
_atom_type_scat_dispersion_imag
_atom_type_scat_source
C C 0.0033 0.0016 'International Tables Vol C Tables 4.2.6.8 and 6.1.1.4'
H H 0.0000 0.0000 'International Tables Vol C Tables 4.2.6.8 and 6.1.1.4'
N N 0.0061 0.0033 'International Tables Vol C Tables 4.2.6.8 and 6.1.1.4'
O O 0.0106 0.0060 'International Tables Vol C Tables 4.2.6.8 and 6.1.1.4'
S S 0.1246 0.1234 'International Tables Vol C Tables 4.2.6.8 and 6.1.1.4'
Mn Mn 0.3368 0.7283 'International Tables Vol C Tables 4.2.6.8 and 6.1.1.4'

loop_
_geom_angle_atom_site_label_1
_geom_angle_atom_site_label_2
_geom_angle_atom_site_label_3
_geom_angle_site_symmetry_1
_geom_angle_site_symmetry_3
_geom_angle
_geom_angle_publ_flag
O7 Mn1 O2 . 1_655 163.6(2) y
O7 Mn1 O1 . . 89.2(2) y
O2 Mn1 O1 1_655 . 106.6(2) y
O7 Mn1 O3 . 2_746 80.0(2) y
O2 Mn1 O3 1_655 2_746 84.2(2) y
O1 Mn1 O3 . 2_746 169.21(19) y
O7 Mn1 N2 . 1_556 95.3(2) y
O2 Mn1 N2 1_655 1_556 88.4(2) y
O1 Mn1 N2 . 1_556 93.0(2) y
O3 Mn1 N2 2_746 1_556 87.5(2) y
O7 Mn1 N1 . . 87.6(2) y
O2 Mn1 N1 1_655 . 88.0(2) y
O1 Mn1 N1 . . 89.9(2) y
O3 Mn1 N1 2_746 . 90.1(2) y
N2 Mn1 N1 1_556 . 175.8(2) y
C1 N1 C5 . . 114.9(6) ?
C1 N1 Mn1 . . 124.6(5) ?
C5 N1 Mn1 . . 120.5(5) ?
N1 C1 C2 . . 124.6(8) ?
N1 C1 H1 . . 117.7 ?
C2 C1 H1 . . 117.7 ?
C3 C2 C1 . . 120.5(8) ?
C3 C2 H2 . . 119.7 ?
C1 C2 H2 . . 119.7 ?
C2 C3 C4 . . 115.3(6) ?
C2 C3 C6 . . 124.1(7) ?
C4 C3 C6 . . 120.6(7) ?
C5 C4 C3 . . 119.6(8) ?
C5 C4 H4 . . 120.2 ?
C3 C4 H4 . . 120.2 ?
N1 C5 C4 . . 124.9(7) ?
N1 C5 H5 . . 117.5 ?
C4 C5 H5 . . 117.5 ?
C7 C6 C10 . . 116.3(6) ?
C7 C6 C3 . . 121.9(7) ?
C10 C6 C3 . . 121.6(7) ?
C6 C7 C8 . . 120.3(8) ?
C6 C7 H7 . . 119.8 ?
C8 C7 H7 . . 119.8 ?
N2 C8 C7 . . 124.3(7) ?
N2 C8 H8 . . 117.9 ?
C7 C8 H8 . . 117.9 ?
N2 C9 C10 . . 123.6(8) ?
N2 C9 H9 . . 118.2 ?
C10 C9 H9 . . 118.2 ?
C6 C10 C9 . . 119.3(7) ?
C6 C10 H10 . . 120.3 ?
C9 C10 H10 . . 120.3 ?
C8 N2 C9 . . 116.0(6) ?
C8 N2 Mn1 . 1_554 122.8(5) ?
C9 N2 Mn1 . 1_554 121.1(5) ?
C11 O1 Mn1 . . 131.7(5) ?
C11 O2 Mn1 . 1_455 140.9(4) ?
O1 C11 O2 . . 124.4(6) ?
O1 C11 C12 . . 119.7(6) ?
O2 C11 C12 . . 115.9(6) ?
C11 C12 S1 . . 114.3(6) ?
C11 C12 H12A . . 108.7 ?
S1 C12 H12A . . 108.7 ?
C11 C12 H12B . . 108.7 ?
S1 C12 H12B . . 108.7 ?
H12A C12 H12B . . 107.6 ?
C12 S1 C13 . . 98.6(4) ?
C14 C13 S1 . . 114.9(5) ?
C14 C13 H13A . . 108.5 ?
S1 C13 H13A . . 108.5 ?
C14 C13 H13B . . 108.5 ?
S1 C13 H13B . . 108.5 ?
H13A C13 H13B . . 107.5 ?
N3 C14 C13 . . 112.6(7) ?
N3 C14 C15 . . 109.7(6) ?
C13 C14 C15 . . 110.6(6) ?
N3 C14 H14 . . 108.0 ?
C13 C14 H14 . . 108.0 ?
C15 C14 H14 . . 108.0 ?
O4 C15 O3 . . 125.6(7) ?
O4 C15 C14 . . 117.5(7) ?
O3 C15 C14 . . 116.9(6) ?
C15 O3 Mn1 . 2_756 131.9(4) ?
C14 N3 S2 . . 121.0(5) ?
C14 N3 H3 . . 106.9 ?
S2 N3 H3 . . 106.7 ?
O5 S2 O6 . . 120.3(4) ?
O5 S2 N3 . . 107.9(4) ?
O6 S2 N3 . . 106.4(4) ?
O5 S2 C16 . . 106.3(4) ?
O6 S2 C16 . . 107.1(4) ?
N3 S2 C16 . . 108.4(4) ?
C21 C16 C17 . . 117.8(10) ?
C21 C16 S2 . . 122.0(7) ?
C17 C16 S2 . . 120.2(8) ?
C18 C17 C16 . . 119.7(12) ?
C18 C17 H17 . . 120.2 ?
C16 C17 H17 . . 120.2 ?
C19 C18 C17 . . 123.2(12) ?
C19 C18 H18 . . 118.4 ?
C17 C18 H18 . . 118.4 ?
C18 C19 C20 . . 117.2(11) ?
C18 C19 C22 . . 122.8(11) ?
C20 C19 C22 . . 119.9(12) ?
C19 C20 C21 . . 120.4(11) ?
C19 C20 H20 . . 119.8 ?
C21 C20 H20 . . 119.8 ?
C16 C21 C20 . . 121.3(10) ?
C16 C21 H21 . . 119.3 ?
C20 C21 H21 . . 119.3 ?
C19 C22 H22A . . 109.5 ?
C19 C22 H22B . . 109.5 ?
H22A C22 H22B . . 109.5 ?
C19 C22 H22C . . 109.5 ?
H22A C22 H22C . . 109.5 ?
H22B C22 H22C . . 109.5 ?
Mn1 O7 H7A . . 111.4 ?
Mn1 O7 H7B . . 108.9 ?
H7A O7 H7B . . 111.1 ?

loop_
_geom_bond_atom_site_label_1
_geom_bond_atom_site_label_2
_geom_bond_site_symmetry_2
_geom_bond_distance
_geom_bond_publ_flag
Mn1 O7 . 2.157(6) y
Mn1 O2 1_655 2.164(5) y
Mn1 O1 . 2.193(5) y
Mn1 O3 2_746 2.239(5) y
Mn1 N2 1_556 2.278(5) y
Mn1 N1 . 2.304(5) y
N1 C1 . 1.315(10) ?
N1 C5 . 1.337(10) ?
C1 C2 . 1.372(11) ?
C1 H1 . 0.9300 ?
C2 C3 . 1.371(11) ?
C2 H2 . 0.9300 ?
C3 C4 . 1.403(11) ?
C3 C6 . 1.492(8) ?
C4 C5 . 1.356(11) ?
C4 H4 . 0.9300 ?
C5 H5 . 0.9300 ?
C6 C7 . 1.363(10) ?
C6 C10 . 1.384(11) ?
C7 C8 . 1.376(11) ?
C7 H7 . 0.9300 ?
C8 N2 . 1.313(10) ?
C8 H8 . 0.9300 ?
C9 N2 . 1.326(10) ?
C9 C10 . 1.392(11) ?
C9 H9 . 0.9300 ?
C10 H10 . 0.9300 ?
N2 Mn1 1_554 2.278(5) ?
O1 C11 . 1.246(8) ?
O2 C11 . 1.262(8) ?
O2 Mn1 1_455 2.164(5) ?
C11 C12 . 1.498(10) ?
C12 S1 . 1.788(9) ?
C12 H12A . 0.9700 ?
C12 H12B . 0.9700 ?
S1 C13 . 1.815(8) ?
C13 C14 . 1.525(11) ?
C13 H13A . 0.9700 ?
C13 H13B . 0.9700 ?
C14 N3 . 1.454(10) ?
C14 C15 . 1.536(10) ?
C14 H14 . 0.9800 ?
C15 O4 . 1.234(9) ?
C15 O3 . 1.251(9) ?
O3 Mn1 2_756 2.239(5) ?
N3 S2 . 1.604(7) ?
N3 H3 . 0.9000 ?
S2 O5 . 1.425(6) ?
S2 O6 . 1.441(6) ?
S2 C16 . 1.750(10) ?
C16 C21 . 1.348(14) ?
C16 C17 . 1.407(13) ?
C17 C18 . 1.369(19) ?
C17 H17 . 0.9300 ?
C18 C19 . 1.342(18) ?
C18 H18 . 0.9300 ?
C19 C20 . 1.389(16) ?
C19 C22 . 1.522(16) ?
C20 C21 . 1.398(16) ?
C20 H20 . 0.9300 ?
C21 H21 . 0.9300 ?
C22 H22A . 0.9600 ?
C22 H22B . 0.9600 ?
C22 H22C . 0.9600 ?
O7 H7A . 0.8530 ?
O7 H7B . 0.8584 ?

loop_
_geom_hbond_atom_site_label_D
_geom_hbond_atom_site_label_H
_geom_hbond_atom_site_label_A
_geom_hbond_site_symmetry_A
_geom_hbond_distance_DH
_geom_hbond_distance_HA
_geom_hbond_distance_DA
_geom_hbond_angle_DHA
_geom_hbond_publ_flag
C14 H14 O4 1_455 0.98 2.46 3.243(9) 137.2 y
C4 H4 O6 . 0.93 2.29 3.213(11) 171.2 y
C10 H10 O6 . 0.93 2.50 3.426(11) 177.1 y
N3 H3 S1 . 0.90 2.58 3.156(8) 122.4 y
O7 H7A O2 . 0.85 2.23 2.928(8) 138.6 y
O7 H7B O4 2_746 0.86 1.85 2.662(9) 157.5 y
O7 H7A O3 2_646 0.85 2.13 2.780(7) 132.4 y

loop_
_geom_torsion_atom_site_label_1
_geom_torsion_atom_site_label_2
_geom_torsion_atom_site_label_3
_geom_torsion_atom_site_label_4
_geom_torsion_site_symmetry_1
_geom_torsion_site_symmetry_2
_geom_torsion_site_symmetry_3
_geom_torsion_site_symmetry_4
_geom_torsion
_geom_torsion_publ_flag
O7 Mn1 N1 C1 . . . . -104.9(9) ?
O2 Mn1 N1 C1 1_655 . . . 59.3(9) ?
O1 Mn1 N1 C1 . . . . 165.8(9) ?
O3 Mn1 N1 C1 2_746 . . . -25.0(9) ?
O7 Mn1 N1 C5 . . . . 75.6(8) ?
O2 Mn1 N1 C5 1_655 . . . -120.2(8) ?
O1 Mn1 N1 C5 . . . . -13.7(8) ?
O3 Mn1 N1 C5 2_746 . . . 155.5(8) ?
C5 N1 C1 C2 . . . . -2.8(17) ?
Mn1 N1 C1 C2 . . . . 177.7(9) ?
N1 C1 C2 C3 . . . . 1.0(19) ?
C1 C2 C3 C4 . . . . 0.8(16) ?
C1 C2 C3 C6 . . . . 178.1(10) ?
C2 C3 C4 C5 . . . . -0.7(15) ?
C6 C3 C4 C5 . . . . -178.1(9) ?
C1 N1 C5 C4 . . . . 2.9(16) ?
Mn1 N1 C5 C4 . . . . -177.5(8) ?
C3 C4 C5 N1 . . . . -1.2(17) ?
C2 C3 C6 C7 . . . . -1.3(14) ?
C4 C3 C6 C7 . . . . 175.8(11) ?
C2 C3 C6 C10 . . . . -176.9(11) ?
C4 C3 C6 C10 . . . . 0.3(13) ?
C10 C6 C7 C8 . . . . -3.2(15) ?
C3 C6 C7 C8 . . . . -179.0(9) ?
C6 C7 C8 N2 . . . . -0.2(16) ?
C7 C6 C10 C9 . . . . 4.1(15) ?
C3 C6 C10 C9 . . . . 179.9(9) ?
N2 C9 C10 C6 . . . . -1.9(18) ?
C7 C8 N2 C9 . . . . 2.5(15) ?
C7 C8 N2 Mn1 . . . 1_554 -177.0(8) ?
C10 C9 N2 C8 . . . . -1.5(16) ?
C10 C9 N2 Mn1 . . . 1_554 178.0(9) ?
O7 Mn1 O1 C11 . . . . 10.2(6) ?
O2 Mn1 O1 C11 1_655 . . . -174.4(6) ?
O3 Mn1 O1 C11 2_746 . . . 7.7(14) ?
N2 Mn1 O1 C11 1_556 . . . -85.1(6) ?
N1 Mn1 O1 C11 . . . . 97.8(6) ?
Mn1 O1 C11 O2 . . . . 29.0(10) ?
Mn1 O1 C11 C12 . . . . -149.3(6) ?
Mn1 O2 C11 O1 1_455 . . . -152.9(6) ?
Mn1 O2 C11 C12 1_455 . . . 25.6(11) ?
O1 C11 C12 S1 . . . . -19.5(10) ?
O2 C11 C12 S1 . . . . 162.0(6) ?
C11 C12 S1 C13 . . . . 177.9(7) ?
C12 S1 C13 C14 . . . . -125.4(7) ?
S1 C13 C14 N3 . . . . 53.0(8) ?
S1 C13 C14 C15 . . . . -70.1(8) ?
N3 C14 C15 O4 . . . . -10.5(9) ?
C13 C14 C15 O4 . . . . 114.2(8) ?
N3 C14 C15 O3 . . . . 168.0(6) ?
C13 C14 C15 O3 . . . . -67.3(8) ?
O4 C15 O3 Mn1 . . . 2_756 5.2(11) ?
C14 C15 O3 Mn1 . . . 2_756 -173.1(4) ?
C13 C14 N3 S2 . . . . 92.2(8) ?
C15 C14 N3 S2 . . . . -144.3(6) ?
C14 N3 S2 O5 . . . . -34.7(8) ?
C14 N3 S2 O6 . . . . -165.1(6) ?
C14 N3 S2 C16 . . . . 80.0(7) ?
O5 S2 C16 C21 . . . . 25.1(10) ?
O6 S2 C16 C21 . . . . 154.9(9) ?
N3 S2 C16 C21 . . . . -90.7(10) ?
O5 S2 C16 C17 . . . . -153.6(10) ?
O6 S2 C16 C17 . . . . -23.8(10) ?
N3 S2 C16 C17 . . . . 90.6(10) ?
C21 C16 C17 C18 . . . . -4(2) ?
S2 C16 C17 C18 . . . . 174.4(13) ?
C16 C17 C18 C19 . . . . 0(3) ?
C17 C18 C19 C20 . . . . 6(2) ?
C17 C18 C19 C22 . . . . -178.8(15) ?
C18 C19 C20 C21 . . . . -7(2) ?
C22 C19 C20 C21 . . . . 176.9(11) ?
C17 C16 C21 C20 . . . . 2.5(18) ?
S2 C16 C21 C20 . . . . -176.3(10) ?
C19 C20 C21 C16 . . . . 3(2) ?
